data_2016445
loop_
_publ_author_name
'Dominik Cin\<ci\'c'
'Branko Kaitner'

_publ_section_title
;
 Hydrogen-bonding motifs in 3-carboxyanilinium bromide and iodide
;
_journal_coeditor_code LN3083
_journal_issue 2
_journal_name_full 'Acta Crystallographica Section C'
_journal_page_first o101
_journal_page_last o104
_journal_paper_doi 10.1107/S0108270108001078
_journal_volume 64
_journal_year 2008
_chemical_formula_iupac 'C7 H8 N O2 +, Br -'
_chemical_formula_moiety 'C7 H8 N O2 +, Br -'
_chemical_formula_sum 'C7 H8 Br N O2'
_chemical_formula_weight 218.05
_chemical_melting_point 558
_chemical_name_systematic
;
3-carboxyanilinium bromide
;
_space_group_IT_number 2
_symmetry_cell_setting triclinic
_symmetry_space_group_name_Hall '-P 1'
_symmetry_space_group_name_H-M 'P -1'
_atom_sites_solution_hydrogens geom
_atom_sites_solution_primary direct
_atom_sites_solution_secondary difmap
_audit_creation_method SHELXL-97
_cell_angle_alpha 99.025(11)
_cell_angle_beta 90.581(11)
_cell_angle_gamma 98.832(11)
_cell_formula_units_Z 2
_cell_length_a 4.5536(4)
_cell_length_b 6.0010(7)
_cell_length_c 15.011(2)
_cell_measurement_reflns_used 3140
_cell_measurement_temperature 295
_cell_measurement_theta_max 35
_cell_measurement_theta_min 4
_cell_volume 400.06(8)
_computing_cell_refinement
;
CrysAlis RED (Oxford Diffraction, 2003)
;
_computing_data_collection
;
CrysAlis CCD (Oxford Diffraction, 2003)
;
_computing_data_reduction
;
CrysAlis RED (Oxford Diffraction, 2003)
;
_computing_molecular_graphics 'ORTEP-3 (Farrugia, 1997)'
_computing_publication_material
;
WinGX (Farrugia, 1999), PARST97 (Nardelli, 1995),
Mercury (Macrae <i>et al.</i>,  2006) and POVRay (Persistence of Vision
Pty, 2004)
;
_computing_structure_refinement 'SHELXL97 (Sheldrick, 2008)'
_computing_structure_solution 'SHELXS97 (Sheldrick, 2008)'
_diffrn_ambient_temperature 295
_diffrn_measured_fraction_theta_full 0.994
_diffrn_measured_fraction_theta_max 0.994
_diffrn_measurement_device_type
;
Oxford Diffraction Xcalibur CCD
diffractometer
;
_diffrn_measurement_method 'omega scan'
_diffrn_radiation_monochromator graphite
_diffrn_radiation_source 'fine-focus sealed tube'
_diffrn_radiation_type MoK\a
_diffrn_radiation_wavelength 0.71073
_diffrn_reflns_av_R_equivalents 0.0144
_diffrn_reflns_av_sigmaI/netI 0.0143
_diffrn_reflns_limit_h_max 5
_diffrn_reflns_limit_h_min -5
_diffrn_reflns_limit_k_max 7
_diffrn_reflns_limit_k_min -7
_diffrn_reflns_limit_l_max 19
_diffrn_reflns_limit_l_min -19
_diffrn_reflns_number 5296
_diffrn_reflns_theta_full 26.99
_diffrn_reflns_theta_max 26.99
_diffrn_reflns_theta_min 3.94
_diffrn_standards_decay_% 0
_diffrn_standards_number 0
_exptl_absorpt_coefficient_mu 5.084
_exptl_absorpt_correction_T_max 0.76002
_exptl_absorpt_correction_T_min 0.27590
_exptl_absorpt_correction_type analytical
_exptl_absorpt_process_details '(Alcock, 1970)'
_exptl_crystal_colour colourless
_exptl_crystal_density_diffrn 1.810
_exptl_crystal_density_method 'not measured'
_exptl_crystal_description prism
_exptl_crystal_F_000 216
_exptl_crystal_size_max 0.46
_exptl_crystal_size_mid 0.17
_exptl_crystal_size_min 0.05
_refine_diff_density_max 0.677
_refine_diff_density_min -0.490
_refine_ls_extinction_method none
_refine_ls_goodness_of_fit_ref 1.204
_refine_ls_hydrogen_treatment constr
_refine_ls_matrix_type full
_refine_ls_number_parameters 104
_refine_ls_number_reflns 1735
_refine_ls_number_restraints 0
_refine_ls_restrained_S_all 1.204
_refine_ls_R_factor_all 0.0359
_refine_ls_R_factor_gt 0.0291
_refine_ls_shift/su_max 0.002
_refine_ls_shift/su_mean 0.000
_refine_ls_structure_factor_coef Fsqd
_refine_ls_weighting_details 'calc w=1/[\s^2^(Fo^2^)+(0.0165P)^2^+0.9328P] where P=(Fo^2^+2Fc^2^)/3'
_refine_ls_weighting_scheme calc
_refine_ls_wR_factor_gt 0.0738
_refine_ls_wR_factor_ref 0.0772
_reflns_number_gt 1503
_reflns_number_total 1735
_reflns_threshold_expression 'I > 2\s(I)'
_cod_data_source_file ln3083.cif
_cod_data_source_block I
_cod_original_cell_volume 400.05(8)
_cod_database_code 2016445
_cod_database_fobs_code 2016445

loop_
_symmetry_equiv_pos_as_xyz
'x, y, z'
'-x, -y, -z'

loop_
_atom_site_type_symbol
_atom_site_label
_atom_site_fract_x
_atom_site_fract_y
_atom_site_fract_z
_atom_site_U_iso_or_equiv
_atom_site_adp_type
_atom_site_calc_flag
_atom_site_refinement_flags
_atom_site_occupancy
_atom_site_disorder_assembly
_atom_site_disorder_group
Br Br1 0.12418(9) 0.77886(6) 1.07436(3) 0.04053(13) Uani d . 1 . .
O O1A 0.2840(8) 0.2205(6) 0.51267(19) 0.0588(9) Uani d . 1 . .
O O1B 0.6084(7) 0.1283(5) 0.60746(19) 0.0545(8) Uani d . 1 . .
N N31 0.5617(8) 0.6748(5) 0.90013(19) 0.0380(7) Uani d . 1 . .
C C1 0.3591(8) 0.4405(6) 0.6583(2) 0.0340(7) Uani d . 1 . .
C C2 0.4849(8) 0.4637(6) 0.7456(2) 0.0328(7) Uani d . 1 . .
H H2 0.6029 0.3606 0.7605 0.039 Uiso calc R 1 . .
C C3 0.4284(8) 0.6432(6) 0.8085(2) 0.0306(7) Uani d . 1 . .
C C4 0.2583(8) 0.8012(6) 0.7883(2) 0.0371(8) Uani d . 1 . .
H H4 0.2273 0.9227 0.8320 0.044 Uiso calc R 1 . .
C C5 0.1342(9) 0.7761(7) 0.7021(3) 0.0429(9) Uani d . 1 . .
H H5 0.0177 0.8806 0.6875 0.052 Uiso calc R 1 . .
C C6 0.1834(9) 0.5955(7) 0.6375(2) 0.0406(8) Uani d . 1 . .
H H6 0.0981 0.5781 0.5797 0.049 Uiso calc R 1 . .
C C7 0.4220(9) 0.2499(6) 0.5888(2) 0.0378(8) Uani d . 1 . .
H H1A 0.3291 0.1079 0.4763 0.057 Uiso d P 0.54(7) A 1
H H1B 0.6500 0.0355 0.5636 0.057 Uiso d P 0.46(7) A 2
H H31A 0.6709 0.5615 0.9054 0.063(14) Uiso d . 1 . .
H H31B 0.4174 0.6537 0.9421 0.052(13) Uiso d . 1 . .
H H31C 0.6828 0.8134 0.9106 0.053(13) Uiso d . 1 . .

loop_
_atom_site_aniso_label
_atom_site_aniso_U_11
_atom_site_aniso_U_22
_atom_site_aniso_U_33
_atom_site_aniso_U_12
_atom_site_aniso_U_13
_atom_site_aniso_U_23
Br1 0.0493(2) 0.0331(2) 0.0391(2) 0.01758(15) -0.00294(15) -0.00504(14)
O1A 0.076(2) 0.0614(19) 0.0352(15) 0.0262(17) -0.0108(14) -0.0178(14)
O1B 0.072(2) 0.0511(17) 0.0390(15) 0.0270(16) -0.0034(14) -0.0127(13)
N31 0.0539(19) 0.0350(16) 0.0255(14) 0.0162(15) -0.0017(13) -0.0029(12)
C1 0.0398(19) 0.0319(17) 0.0277(16) 0.0042(15) 0.0039(14) -0.0027(13)
C2 0.0406(19) 0.0275(16) 0.0300(17) 0.0092(14) 0.0005(14) -0.0007(13)
C3 0.0337(17) 0.0322(17) 0.0244(15) 0.0056(14) 0.0040(13) -0.0006(13)
C4 0.038(2) 0.0341(18) 0.0379(19) 0.0105(15) 0.0065(15) -0.0021(15)
C5 0.046(2) 0.040(2) 0.046(2) 0.0166(17) -0.0026(17) 0.0053(17)
C6 0.047(2) 0.043(2) 0.0313(18) 0.0079(17) -0.0048(15) 0.0023(15)
C7 0.042(2) 0.0383(19) 0.0296(17) 0.0052(16) 0.0006(15) -0.0047(15)

loop_
_atom_type_symbol
_atom_type_description
_atom_type_scat_dispersion_real
_atom_type_scat_dispersion_imag
_atom_type_scat_source
C C 0.0033 0.0016 'International Tables Vol C Tables 4.2.6.8 and 6.1.1.4'
H H 0.0000 0.0000 'International Tables Vol C Tables 4.2.6.8 and 6.1.1.4'
N N 0.0061 0.0033 'International Tables Vol C Tables 4.2.6.8 and 6.1.1.4'
O O 0.0106 0.0060 'International Tables Vol C Tables 4.2.6.8 and 6.1.1.4'
Br Br -0.2901 2.4595 'International Tables Vol C Tables 4.2.6.8 and 6.1.1.4'

loop_
_geom_angle_atom_site_label_1
_geom_angle_atom_site_label_2
_geom_angle_atom_site_label_3
_geom_angle
C7 O1A H1A 112.6
C7 O1B H1B 114.2
C3 N31 H31A 110.4
C3 N31 H31B 111.1
H31A N31 H31B 102.6
C3 N31 H31C 108.3
H31A N31 H31C 109.5
H31B N31 H31C 114.9
C6 C1 C2 120.2(3)
C6 C1 C7 120.9(3)
C2 C1 C7 118.9(3)
C3 C2 C1 118.0(3)
C3 C2 H2 121.0
C1 C2 H2 121.0
C2 C3 C4 122.5(3)
C2 C3 N31 119.3(3)
C4 C3 N31 118.1(3)
C3 C4 C5 119.0(3)
C3 C4 H4 120.5
C5 C4 H4 120.5
C4 C5 C6 120.0(3)
C4 C5 H5 120.0
C6 C5 H5 120.0
C5 C6 C1 120.3(3)
C5 C6 H6 119.8
C1 C6 H6 119.8
O1B C7 O1A 123.5(3)
O1B C7 C1 119.0(3)
O1A C7 C1 117.5(3)

loop_
_geom_bond_atom_site_label_1
_geom_bond_atom_site_label_2
_geom_bond_distance
O1A C7 1.273(4)
O1A H1A 0.851
O1B C7 1.257(5)
O1B H1B 0.836
N31 C3 1.471(4)
N31 H31A 0.914
N31 H31B 0.923
N31 H31C 0.915
C1 C6 1.385(5)
C1 C2 1.402(5)
C1 C7 1.487(5)
C2 C3 1.374(4)
C2 H2 0.9300
C3 C4 1.379(5)
C4 C5 1.384(5)
C4 H4 0.9300
C5 C6 1.384(5)
C5 H5 0.9300
C6 H6 0.9300

loop_
_geom_hbond_atom_site_label_D
_geom_hbond_atom_site_label_H
_geom_hbond_atom_site_label_A
_geom_hbond_site_symmetry_A
_geom_hbond_distance_DH
_geom_hbond_distance_HA
_geom_hbond_distance_DA
_geom_hbond_angle_DHA
_geom_hbond_publ_flag
N31 H31B Br1 . 0.92 2.49 3.342(3) 154 yes
N31 H31A Br1 2_667 0.91 2.43 3.334(4) 169 yes
N31 H31C Br1 2_677 0.92 2.44 3.332(3) 163 yes
O1A H1A O1B 2_656 0.85 1.80 2.650(4) 174 yes
O1B H1B O1A 2_656 0.84 1.83 2.650(4) 165 yes
